data_1569460
loop_
_publ_author_name
'Ca\~n\'on-Mancisidor, Walter'
'Hermosilla-Ib\'a\~nez, Patricio'
'Spodine, Evgenia'
'Paredes-Garc\'ia, Ver\'onica'
'G\'omez-Garc\'ia, Carlos J.'
'Venegas-Yazigi, Diego'

_publ_section_title
;
 Spin Frustrated Pyrazolato Triangular CuII Complex: Structure and
 Magnetic Properties, an Overview
;
_journal_issue 6
_journal_name_full Magnetochemistry
_journal_page_first 155
_journal_paper_doi 10.3390/magnetochemistry9060155
_journal_volume 9
_journal_year 2023
_chemical_formula_moiety 'C18 H22 B2 Cu3 F8 N12 O'
_chemical_formula_sum 'C18 H22 B2 Cu3 F8 N12 O'
_chemical_formula_weight 786.75
_space_group_crystal_system monoclinic
_space_group_IT_number 14
_space_group_name_Hall '-P 2ybc'
_space_group_name_H-M_alt 'P 1 21/c 1'
_atom_sites_solution_hydrogens mixed
_audit_creation_date 2023-04-04
_audit_creation_method
;
Olex2 1.5-alpha
(compiled 2023.03.06 svn.rbb2c1857 for OlexSys, GUI svn.r6748)
;
_cell_angle_alpha 90
_cell_angle_beta 107.092(9)
_cell_angle_gamma 90
_cell_formula_units_Z 4
_cell_length_a 16.4768(17)
_cell_length_b 10.4768(4)
_cell_length_c 17.6691(10)
_cell_measurement_reflns_used 4090
_cell_measurement_temperature 293(2)
_cell_measurement_theta_max 27.4807
_cell_measurement_theta_min 2.8037
_cell_volume 2915.4(4)
_computing_cell_refinement 'Bruker FRAMBO'
_computing_data_collection 'Bruker FRAMBO'
_computing_data_reduction 'Bruker SAINT'
_computing_molecular_graphics 'Olex2 1.5-alpha (Dolomanov et al., 2009)'
_computing_publication_material 'Olex2 1.5-alpha (Dolomanov et al., 2009)'
_computing_structure_refinement 'SHELXL 2018/3 (Sheldrick, 2015)'
_computing_structure_solution 'Bruker SHELXTL'
_diffrn_ambient_temperature 293(2)
_diffrn_measured_fraction_theta_full 0.998
_diffrn_measured_fraction_theta_max 0.998
_diffrn_measurement_device_type 'multiwire proportional'
_diffrn_measurement_method 'phi and omega scans'
_diffrn_radiation_type MoK\a
_diffrn_radiation_wavelength 0.71073
_diffrn_reflns_av_R_equivalents 0.1041
_diffrn_reflns_av_unetI/netI 0.1118
_diffrn_reflns_Laue_measured_fraction_full 0.998
_diffrn_reflns_Laue_measured_fraction_max 0.998
_diffrn_reflns_limit_h_max 17
_diffrn_reflns_limit_h_min -20
_diffrn_reflns_limit_k_max 12
_diffrn_reflns_limit_k_min -12
_diffrn_reflns_limit_l_max 21
_diffrn_reflns_limit_l_min -21
_diffrn_reflns_number 23679
_diffrn_reflns_point_group_measured_fraction_full 0.998
_diffrn_reflns_point_group_measured_fraction_max 0.998
_diffrn_reflns_theta_full 25.242
_diffrn_reflns_theta_max 25.999
_diffrn_reflns_theta_min 3.098
_diffrn_source 'fine-focus sealed tube'
_exptl_absorpt_coefficient_mu 2.257
_exptl_absorpt_correction_T_max 0.854
_exptl_absorpt_correction_T_min 0.804
_exptl_absorpt_correction_type multi-scan
_exptl_absorpt_process_details 'Bruker SADABS'
_exptl_crystal_colour green
_exptl_crystal_colour_primary green
_exptl_crystal_density_diffrn 1.793
_exptl_crystal_description needle
_exptl_crystal_F_000 1564
_exptl_crystal_size_max 0.15
_exptl_crystal_size_mid 0.08
_exptl_crystal_size_min 0.07
_refine_diff_density_max 0.619
_refine_diff_density_min -0.615
_refine_diff_density_rms 0.130
_refine_ls_extinction_method none
_refine_ls_goodness_of_fit_ref 1.010
_refine_ls_hydrogen_treatment mixed
_refine_ls_matrix_type full
_refine_ls_number_parameters 413
_refine_ls_number_reflns 5713
_refine_ls_number_restraints 4
_refine_ls_restrained_S_all 1.009
_refine_ls_R_factor_all 0.0997
_refine_ls_R_factor_gt 0.0515
_refine_ls_shift/su_max 0.001
_refine_ls_shift/su_mean 0.000
_refine_ls_structure_factor_coef Fsqd
_refine_ls_weighting_details 'w=1/[\s^2^(Fo^2^)+(0.0174P)^2^] where P=(Fo^2^+2Fc^2^)/3'
_refine_ls_weighting_scheme calc
_refine_ls_wR_factor_gt 0.0769
_refine_ls_wR_factor_ref 0.0930
_reflns_Friedel_coverage 0.000
_reflns_number_gt 3654
_reflns_number_total 5713
_reflns_threshold_expression 'I > 2\s(I)'
_cod_data_source_file WCM3-112_PHI_02.cif
_cod_data_source_block WCM3-112_PHI_2
_cod_database_code 1569460
_shelx_shelxl_version_number 2018/3
_shelx_space_group_comment
;
The symmetry employed for this shelxl refinement is uniquely defined
by the following loop, which should always be used as a source of
symmetry information in preference to the above space-group names.
They are only intended as comments.
;
_olex2_refinement_description
;
1. Restrained distances
 N12-H12A
 0.861 with sigma of 0.001
 N10-H10A
 0.861 with sigma of 0.001
 N7-H7A
 0.861 with sigma of 0.001
 O1-H1A
 0.993 with sigma of 0.001
2.a Aromatic/amide H refined with riding coordinates:
 C1(H1), C2(H2), C3(H3), C4(H4), C5(H5), C6(H6), C7(H7), C8(H8), C9(H9),
 C10(H10), C11(H11), C12(H12), C13(H13), C14(H14), C15(H15), C16(H16), C17(H17),
  C18(H18)
;
_olex2_submission_special_instructions 'No special instructions were received'

loop_
_space_group_symop_operation_xyz
'x, y, z'
'-x, y+1/2, -z+1/2'
'-x, -y, -z'
'x, -y-1/2, z-1/2'

loop_
_atom_site_label
_atom_site_type_symbol
_atom_site_fract_x
_atom_site_fract_y
_atom_site_fract_z
_atom_site_U_iso_or_equiv
_atom_site_adp_type
_atom_site_occupancy
_atom_site_site_symmetry_order
_atom_site_calc_flag
_atom_site_refinement_flags_posn
_atom_site_refinement_flags_adp
_atom_site_refinement_flags_occupancy
_atom_site_disorder_assembly
_atom_site_disorder_group
Cu1 Cu 0.17387(4) 0.69965(5) 0.48391(3) 0.01506(17) Uani 1 1 d . . . . .
Cu2 Cu 0.27567(5) 0.43876(5) 0.57739(4) 0.01639(17) Uani 1 1 d . . . . .
Cu3 Cu 0.28093(4) 0.71174(5) 0.67825(3) 0.01524(17) Uani 1 1 d . . . . .
F1 F 0.4681(2) 0.7419(3) 0.52368(17) 0.0328(9) Uani 1 1 d . . . . .
F2 F 0.4035(2) 0.7437(3) 0.62122(16) 0.0295(9) Uani 1 1 d . . . . .
F3 F 0.3956(2) 0.5662(3) 0.54551(16) 0.0245(8) Uani 1 1 d . . . . .
F4 F 0.3241(2) 0.7461(3) 0.49261(17) 0.0276(8) Uani 1 1 d . . . . .
F5 F 0.1474(2) 0.3175(3) 0.59421(18) 0.0295(8) Uani 1 1 d . . . . .
F6 F 0.0644(2) 0.3301(3) 0.67546(16) 0.0296(9) Uani 1 1 d . . . . .
F7 F 0.0027(2) 0.3187(3) 0.54353(17) 0.0353(9) Uani 1 1 d . . . . .
F8 F 0.0736(2) 0.5044(3) 0.59710(19) 0.0379(9) Uani 1 1 d . . . . .
O1 O 0.2207(2) 0.6039(3) 0.58571(18) 0.0133(8) Uani 1 1 d D . . . .
H1A H 0.1666(12) 0.578(4) 0.595(2) 0.017(14) Uiso 1 1 d D . . . .
N1 N 0.2027(3) 0.8474(4) 0.6288(2) 0.0158(10) Uani 1 1 d . . . . .
N2 N 0.1606(3) 0.8424(4) 0.5496(2) 0.0153(10) Uani 1 1 d . . . . .
N3 N 0.1739(3) 0.5416(4) 0.4259(2) 0.0158(10) Uani 1 1 d . . . . .
N4 N 0.2184(3) 0.4375(4) 0.4634(2) 0.0188(11) Uani 1 1 d . . . . .
N5 N 0.3395(3) 0.5608(4) 0.7310(2) 0.0189(11) Uani 1 1 d . . . . .
N6 N 0.3299(3) 0.4459(4) 0.6923(2) 0.0172(11) Uani 1 1 d . . . . .
N7 N 0.4188(3) 0.8942(4) 0.7501(3) 0.0219(11) Uani 1 1 d D . . . .
H7A H 0.435(2) 0.875(5) 0.7092(14) 0.05(2) Uiso 1 1 d D . . . .
N8 N 0.3511(3) 0.8321(4) 0.7612(2) 0.0181(11) Uani 1 1 d . . . . .
N9 N 0.1487(3) 0.8115(4) 0.3871(2) 0.0184(11) Uani 1 1 d . . . . .
N10 N 0.0762(3) 0.8178(4) 0.3274(3) 0.0232(11) Uani 1 1 d D . . . .
H10A H 0.0300(14) 0.777(4) 0.325(3) 0.04(2) Uiso 1 1 d D . . . .
N11 N 0.3266(3) 0.2676(4) 0.5710(2) 0.0166(10) Uani 1 1 d . . . . .
N12 N 0.2836(3) 0.1578(4) 0.5732(3) 0.0182(11) Uani 1 1 d D . . . .
H12A H 0.2345(11) 0.159(5) 0.581(2) 0.030(18) Uiso 1 1 d D . . . .
C1 C 0.1754(4) 0.9509(4) 0.6586(3) 0.0200(13) Uani 1 1 d . . . . .
H1 H 0.194451 0.976032 0.711338 0.024 Uiso 1 1 calc R U . . .
C2 C 0.1152(4) 1.0150(4) 0.6000(3) 0.0213(14) Uani 1 1 d . . . . .
H2 H 0.085841 1.088911 0.604766 0.026 Uiso 1 1 calc R U . . .
C3 C 0.1084(4) 0.9435(4) 0.5320(3) 0.0169(12) Uani 1 1 d . . . . .
H3 H 0.072990 0.962967 0.481809 0.020 Uiso 1 1 calc R U . . .
C4 C 0.1382(4) 0.5108(5) 0.3497(3) 0.0219(14) Uani 1 1 d . . . . .
H4 H 0.104833 0.565181 0.311430 0.026 Uiso 1 1 calc R U . . .
C5 C 0.1585(4) 0.3857(5) 0.3364(3) 0.0234(14) Uani 1 1 d . . . . .
H5 H 0.141817 0.340065 0.289184 0.028 Uiso 1 1 calc R U . . .
C6 C 0.2088(4) 0.3446(5) 0.4090(3) 0.0246(15) Uani 1 1 d . . . . .
H6 H 0.232893 0.263776 0.419008 0.030 Uiso 1 1 calc R U . . .
C7 C 0.3663(4) 0.3563(5) 0.7449(3) 0.0228(14) Uani 1 1 d . . . . .
H7 H 0.368321 0.269901 0.733560 0.027 Uiso 1 1 calc R U . . .
C8 C 0.4009(4) 0.4105(5) 0.8190(3) 0.0246(14) Uani 1 1 d . . . . .
H8 H 0.430015 0.369728 0.865859 0.030 Uiso 1 1 calc R U . . .
C9 C 0.3823(4) 0.5392(5) 0.8073(3) 0.0207(13) Uani 1 1 d . . . . .
H9 H 0.397263 0.601442 0.846475 0.025 Uiso 1 1 calc R U . . .
C10 C 0.4508(4) 0.9794(5) 0.8072(3) 0.0283(15) Uani 1 1 d . . . . .
H10 H 0.497078 1.032577 0.811070 0.034 Uiso 1 1 calc R U . . .
C11 C 0.4035(4) 0.9744(5) 0.8590(3) 0.0241(14) Uani 1 1 d . . . . .
H11 H 0.410655 1.022303 0.904781 0.029 Uiso 1 1 calc R U . . .
C12 C 0.3423(4) 0.8822(5) 0.8280(3) 0.0209(14) Uani 1 1 d . . . . .
H12 H 0.300397 0.858204 0.850850 0.025 Uiso 1 1 calc R U . . .
C13 C 0.2003(4) 0.8959(5) 0.3685(3) 0.0238(14) Uani 1 1 d . . . . .
H13 H 0.255320 0.913352 0.399560 0.029 Uiso 1 1 calc R U . . .
C14 C 0.1605(4) 0.9545(5) 0.2962(3) 0.0321(16) Uani 1 1 d . . . . .
H14 H 0.183172 1.015785 0.270111 0.039 Uiso 1 1 calc R U . . .
C15 C 0.0817(4) 0.9028(6) 0.2722(3) 0.0359(17) Uani 1 1 d . . . . .
H15 H 0.039173 0.922591 0.225948 0.043 Uiso 1 1 calc R U . . .
C16 C 0.3986(4) 0.2332(5) 0.5585(3) 0.0200(13) Uani 1 1 d . . . . .
H16 H 0.440967 0.289119 0.554429 0.024 Uiso 1 1 calc R U . . .
C17 C 0.4019(4) 0.1002(5) 0.5521(3) 0.0249(14) Uani 1 1 d . . . . .
H17 H 0.445593 0.051813 0.543255 0.030 Uiso 1 1 calc R U . . .
C18 C 0.3284(4) 0.0572(5) 0.5614(3) 0.0276(15) Uani 1 1 d . . . . .
H18 H 0.311675 -0.027774 0.559845 0.033 Uiso 1 1 calc R U . . .
B1 B 0.3997(4) 0.6995(5) 0.5448(3) 0.0168(14) Uani 1 1 d . . . . .
B2 B 0.0710(5) 0.3687(6) 0.6010(4) 0.0206(16) Uani 1 1 d . . . . .

loop_
_atom_site_aniso_label
_atom_site_aniso_U_11
_atom_site_aniso_U_22
_atom_site_aniso_U_33
_atom_site_aniso_U_23
_atom_site_aniso_U_13
_atom_site_aniso_U_12
Cu1 0.0201(4) 0.0117(3) 0.0132(3) 0.0011(3) 0.0045(3) 0.0001(3)
Cu2 0.0214(4) 0.0119(3) 0.0159(3) 0.0006(3) 0.0056(3) 0.0029(3)
Cu3 0.0179(4) 0.0133(3) 0.0137(3) 0.0000(3) 0.0034(3) -0.0008(3)
F1 0.025(2) 0.048(2) 0.0305(18) -0.0092(16) 0.0149(18) -0.0113(17)
F2 0.040(2) 0.0342(18) 0.0186(16) -0.0107(14) 0.0148(18) -0.0124(17)
F3 0.024(2) 0.0234(17) 0.0240(17) -0.0033(14) 0.0045(16) 0.0021(15)
F4 0.025(2) 0.0252(17) 0.0308(18) 0.0077(15) 0.0046(17) 0.0035(16)
F5 0.024(2) 0.0168(16) 0.053(2) 0.0012(15) 0.0199(19) 0.0043(15)
F6 0.040(2) 0.0260(17) 0.0240(17) -0.0003(14) 0.0120(18) -0.0096(17)
F7 0.031(2) 0.037(2) 0.0315(18) -0.0111(16) 0.0003(18) -0.0017(18)
F8 0.037(3) 0.036(2) 0.044(2) -0.0008(17) 0.017(2) -0.0020(18)
O1 0.014(2) 0.0130(18) 0.0139(18) -0.0005(15) 0.0053(18) -0.0041(16)
N1 0.019(3) 0.014(2) 0.014(2) -0.0034(19) 0.004(2) -0.003(2)
N2 0.016(3) 0.011(2) 0.018(2) 0.0004(19) 0.004(2) -0.001(2)
N3 0.018(3) 0.013(2) 0.017(2) -0.0030(19) 0.005(2) -0.001(2)
N4 0.022(3) 0.016(2) 0.018(2) 0.004(2) 0.005(2) 0.002(2)
N5 0.019(3) 0.021(2) 0.015(2) 0.002(2) 0.003(2) 0.001(2)
N6 0.025(3) 0.009(2) 0.018(2) 0.0007(19) 0.007(2) 0.002(2)
N7 0.024(3) 0.026(3) 0.019(3) -0.006(2) 0.010(2) -0.003(2)
N8 0.014(3) 0.020(2) 0.019(2) 0.002(2) 0.002(2) -0.002(2)
N9 0.021(3) 0.019(2) 0.015(2) 0.003(2) 0.006(2) 0.002(2)
N10 0.017(3) 0.029(3) 0.021(3) 0.013(2) 0.003(3) 0.001(2)
N11 0.019(3) 0.010(2) 0.023(2) -0.0002(19) 0.010(2) -0.005(2)
N12 0.015(3) 0.013(2) 0.028(3) 0.003(2) 0.010(3) -0.003(2)
C1 0.031(4) 0.013(3) 0.018(3) -0.006(2) 0.010(3) -0.004(3)
C2 0.025(4) 0.005(3) 0.036(3) -0.002(2) 0.012(3) 0.003(2)
C3 0.020(3) 0.011(3) 0.021(3) 0.003(2) 0.007(3) 0.001(2)
C4 0.026(4) 0.022(3) 0.016(3) -0.001(2) 0.003(3) 0.003(3)
C5 0.033(4) 0.022(3) 0.012(3) -0.006(2) 0.003(3) -0.002(3)
C6 0.039(4) 0.013(3) 0.022(3) -0.007(2) 0.009(3) 0.003(3)
C7 0.032(4) 0.017(3) 0.022(3) 0.001(2) 0.012(3) 0.005(3)
C8 0.024(4) 0.029(3) 0.019(3) 0.008(3) 0.002(3) 0.005(3)
C9 0.018(4) 0.028(3) 0.016(3) -0.004(2) 0.004(3) 0.001(3)
C10 0.030(4) 0.029(3) 0.022(3) -0.010(3) 0.002(3) -0.012(3)
C11 0.022(4) 0.026(3) 0.021(3) -0.007(3) 0.001(3) 0.000(3)
C12 0.028(4) 0.031(3) 0.006(3) 0.000(2) 0.008(3) 0.004(3)
C13 0.018(4) 0.025(3) 0.028(3) 0.007(3) 0.006(3) -0.003(3)
C14 0.025(4) 0.037(4) 0.035(4) 0.025(3) 0.010(3) 0.002(3)
C15 0.028(4) 0.050(4) 0.028(3) 0.026(3) 0.006(3) 0.010(3)
C16 0.013(3) 0.022(3) 0.024(3) 0.000(2) 0.003(3) 0.003(3)
C17 0.030(4) 0.016(3) 0.029(3) -0.004(3) 0.011(3) 0.010(3)
C18 0.039(4) 0.012(3) 0.032(3) 0.000(3) 0.010(3) 0.005(3)
B1 0.018(4) 0.014(3) 0.021(3) 0.002(3) 0.009(3) 0.002(3)
B2 0.026(5) 0.015(3) 0.022(4) 0.002(3) 0.009(4) -0.003(3)

loop_
_atom_type_symbol
_atom_type_description
_atom_type_scat_dispersion_real
_atom_type_scat_dispersion_imag
_atom_type_scat_source
C C 0.0033 0.0016 'International Tables Vol C Tables 4.2.6.8 and 6.1.1.4'
H H 0.0000 0.0000 'International Tables Vol C Tables 4.2.6.8 and 6.1.1.4'
B B 0.0013 0.0007 'International Tables Vol C Tables 4.2.6.8 and 6.1.1.4'
N N 0.0061 0.0033 'International Tables Vol C Tables 4.2.6.8 and 6.1.1.4'
O O 0.0106 0.0060 'International Tables Vol C Tables 4.2.6.8 and 6.1.1.4'
F F 0.0171 0.0103 'International Tables Vol C Tables 4.2.6.8 and 6.1.1.4'
Cu Cu 0.3201 1.2651 'International Tables Vol C Tables 4.2.6.8 and 6.1.1.4'

loop_
_geom_angle_atom_site_label_1
_geom_angle_atom_site_label_2
_geom_angle_atom_site_label_3
_geom_angle
_geom_angle_site_symmetry_1
_geom_angle_site_symmetry_3
_geom_angle_publ_flag
O1 Cu1 F4 85.92(12) . . ?
O1 Cu1 N9 169.14(17) . . ?
N2 Cu1 F4 95.57(15) . . ?
N2 Cu1 O1 86.03(15) . . ?
N2 Cu1 N3 170.27(17) . . ?
N2 Cu1 N9 91.58(16) . . ?
N3 Cu1 F4 92.57(15) . . ?
N3 Cu1 O1 89.24(15) . . ?
N3 Cu1 N9 94.61(16) . . ?
N9 Cu1 F4 83.78(15) . . ?
F5 Cu2 F3 174.02(10) . . ?
O1 Cu2 F3 87.72(11) . . ?
O1 Cu2 F5 90.80(12) . . ?
O1 Cu2 N11 177.04(15) . . ?
N4 Cu2 F3 86.97(14) . . ?
N4 Cu2 F5 87.22(15) . . ?
N4 Cu2 O1 89.40(16) . . ?
N4 Cu2 N6 177.55(18) . . ?
N4 Cu2 N11 91.12(17) . . ?
N6 Cu2 F3 93.53(14) . . ?
N6 Cu2 F5 92.22(15) . . ?
N6 Cu2 O1 88.22(15) . . ?
N6 Cu2 N11 91.21(17) . . ?
N11 Cu2 F3 95.21(14) . . ?
N11 Cu2 F5 86.32(14) . . ?
O1 Cu3 F2 90.67(12) . . ?
O1 Cu3 N8 171.50(15) . . ?
N1 Cu3 F2 103.06(14) . . ?
N1 Cu3 O1 86.65(15) . . ?
N1 Cu3 N8 91.84(17) . . ?
N5 Cu3 F2 87.52(15) . . ?
N5 Cu3 O1 89.41(16) . . ?
N5 Cu3 N1 168.74(18) . . ?
N5 Cu3 N8 93.57(17) . . ?
N8 Cu3 F2 81.52(14) . . ?
B1 F2 Cu3 121.4(3) . . ?
B1 F3 Cu2 124.1(3) . . ?
B1 F4 Cu1 130.5(3) . . ?
B2 F5 Cu2 127.7(3) . . ?
Cu1 O1 H1A 99(2) . . ?
Cu2 O1 Cu1 115.77(15) . . ?
Cu2 O1 Cu3 115.33(18) . . ?
Cu2 O1 H1A 103(2) . . ?
Cu3 O1 Cu1 114.79(15) . . ?
Cu3 O1 H1A 106(2) . . ?
N2 N1 Cu3 120.1(3) . . ?
C1 N1 Cu3 132.1(4) . . ?
C1 N1 N2 107.8(4) . . ?
N1 N2 Cu1 121.9(3) . . ?
C3 N2 Cu1 130.2(4) . . ?
C3 N2 N1 107.7(4) . . ?
N4 N3 Cu1 120.3(3) . . ?
C4 N3 Cu1 131.6(4) . . ?
C4 N3 N4 108.0(4) . . ?
N3 N4 Cu2 121.3(3) . . ?
C6 N4 Cu2 131.4(4) . . ?
C6 N4 N3 107.2(4) . . ?
N6 N5 Cu3 120.5(3) . . ?
C9 N5 Cu3 131.2(3) . . ?
C9 N5 N6 107.6(4) . . ?
N5 N6 Cu2 120.0(3) . . ?
C7 N6 Cu2 132.0(3) . . ?
C7 N6 N5 107.9(4) . . ?
N8 N7 H7A 118(3) . . ?
C10 N7 H7A 130(3) . . ?
C10 N7 N8 111.9(4) . . ?
N7 N8 Cu3 121.0(3) . . ?
C12 N8 Cu3 134.2(4) . . ?
C12 N8 N7 104.3(4) . . ?
N10 N9 Cu1 127.6(3) . . ?
C13 N9 Cu1 127.5(4) . . ?
C13 N9 N10 104.9(4) . . ?
N9 N10 H10A 126(3) . . ?
N9 N10 C15 111.7(5) . . ?
C15 N10 H10A 122(3) . . ?
N12 N11 Cu2 121.9(3) . . ?
C16 N11 Cu2 132.0(3) . . ?
C16 N11 N12 106.0(4) . . ?
N11 N12 H12A 121(3) . . ?
C18 N12 N11 110.3(5) . . ?
C18 N12 H12A 129(3) . . ?
N1 C1 H1 124.8 . . ?
N1 C1 C2 110.5(4) . . ?
C2 C1 H1 124.8 . . ?
C1 C2 H2 128.0 . . ?
C1 C2 C3 104.1(4) . . ?
C3 C2 H2 128.0 . . ?
N2 C3 C2 110.0(5) . . ?
N2 C3 H3 125.0 . . ?
C2 C3 H3 125.0 . . ?
N3 C4 H4 125.1 . . ?
N3 C4 C5 109.9(5) . . ?
C5 C4 H4 125.1 . . ?
C4 C5 H5 127.9 . . ?
C6 C5 C4 104.3(5) . . ?
C6 C5 H5 127.9 . . ?
N4 C6 C5 110.6(5) . . ?
N4 C6 H6 124.7 . . ?
C5 C6 H6 124.7 . . ?
N6 C7 H7 124.9 . . ?
N6 C7 C8 110.2(5) . . ?
C8 C7 H7 124.9 . . ?
C7 C8 H8 127.9 . . ?
C9 C8 C7 104.3(5) . . ?
C9 C8 H8 127.9 . . ?
N5 C9 C8 110.0(5) . . ?
N5 C9 H9 125.0 . . ?
C8 C9 H9 125.0 . . ?
N7 C10 H10 126.2 . . ?
N7 C10 C11 107.6(5) . . ?
C11 C10 H10 126.2 . . ?
C10 C11 H11 127.6 . . ?
C10 C11 C12 104.8(5) . . ?
C12 C11 H11 127.6 . . ?
N8 C12 C11 111.4(5) . . ?
N8 C12 H12 124.3 . . ?
C11 C12 H12 124.3 . . ?
N9 C13 H13 124.6 . . ?
N9 C13 C14 110.9(5) . . ?
C14 C13 H13 124.6 . . ?
C13 C14 H14 127.5 . . ?
C15 C14 C13 105.0(5) . . ?
C15 C14 H14 127.5 . . ?
N10 C15 C14 107.5(5) . . ?
N10 C15 H15 126.3 . . ?
C14 C15 H15 126.3 . . ?
N11 C16 H16 124.9 . . ?
N11 C16 C17 110.1(5) . . ?
C17 C16 H16 124.9 . . ?
C16 C17 H17 127.3 . . ?
C18 C17 C16 105.4(5) . . ?
C18 C17 H17 127.3 . . ?
N12 C18 C17 108.2(5) . . ?
N12 C18 H18 125.9 . . ?
C17 C18 H18 125.9 . . ?
F1 B1 F2 110.3(5) . . ?
F1 B1 F3 112.0(5) . . ?
F1 B1 F4 110.7(4) . . ?
F3 B1 F2 107.9(4) . . ?
F3 B1 F4 108.5(5) . . ?
F4 B1 F2 107.2(4) . . ?
F5 B2 F6 106.6(5) . . ?
F5 B2 F8 109.6(5) . . ?
F6 B2 F8 110.1(4) . . ?
F7 B2 F5 110.5(4) . . ?
F7 B2 F6 108.0(5) . . ?
F7 B2 F8 111.9(5) . . ?

loop_
_geom_bond_atom_site_label_1
_geom_bond_atom_site_label_2
_geom_bond_distance
_geom_bond_site_symmetry_2
_geom_bond_publ_flag
Cu1 F4 2.482(3) . ?
Cu1 O1 2.005(3) . ?
Cu1 N2 1.945(4) . ?
Cu1 N3 1.948(4) . ?
Cu1 N9 2.013(4) . ?
Cu2 F3 2.580(3) . ?
Cu2 F5 2.556(3) . ?
Cu2 O1 1.978(3) . ?
Cu2 N4 1.957(4) . ?
Cu2 N6 1.965(4) . ?
Cu2 N11 1.997(4) . ?
Cu3 F2 2.531(3) . ?
Cu3 O1 1.995(3) . ?
Cu3 N1 1.945(4) . ?
Cu3 N5 1.943(4) . ?
Cu3 N8 2.019(4) . ?
F1 B1 1.362(7) . ?
F2 B1 1.412(6) . ?
F3 B1 1.398(6) . ?
F4 B1 1.401(7) . ?
F5 B2 1.407(7) . ?
F6 B2 1.410(6) . ?
F7 B2 1.379(7) . ?
F8 B2 1.425(6) . ?
O1 H1A 0.9929(11) . ?
N1 N2 1.369(5) . ?
N1 C1 1.338(6) . ?
N2 C3 1.342(6) . ?
N3 N4 1.371(5) . ?
N3 C4 1.341(6) . ?
N4 C6 1.344(6) . ?
N5 N6 1.371(5) . ?
N5 C9 1.344(6) . ?
N6 C7 1.333(6) . ?
N7 H7A 0.8610(11) . ?
N7 N8 1.354(6) . ?
N7 C10 1.334(6) . ?
N8 C12 1.339(5) . ?
N9 N10 1.342(6) . ?
N9 C13 1.333(6) . ?
N10 H10A 0.8610(11) . ?
N10 C15 1.344(6) . ?
N11 N12 1.358(5) . ?
N11 C16 1.319(6) . ?
N12 H12A 0.8610(11) . ?
N12 C18 1.338(6) . ?
C1 H1 0.9300 . ?
C1 C2 1.380(7) . ?
C2 H2 0.9300 . ?
C2 C3 1.391(6) . ?
C3 H3 0.9300 . ?
C4 H4 0.9300 . ?
C4 C5 1.390(7) . ?
C5 H5 0.9300 . ?
C5 C6 1.375(7) . ?
C6 H6 0.9300 . ?
C7 H7 0.9300 . ?
C7 C8 1.386(7) . ?
C8 H8 0.9300 . ?
C8 C9 1.384(7) . ?
C9 H9 0.9300 . ?
C10 H10 0.9300 . ?
C10 C11 1.367(7) . ?
C11 H11 0.9300 . ?
C11 C12 1.388(7) . ?
C12 H12 0.9300 . ?
C13 H13 0.9300 . ?
C13 C14 1.396(7) . ?
C14 H14 0.9300 . ?
C14 C15 1.355(8) . ?
C15 H15 0.9300 . ?
C16 H16 0.9300 . ?
C16 C17 1.401(7) . ?
C17 H17 0.9300 . ?
C17 C18 1.347(8) . ?
C18 H18 0.9300 . ?

loop_
_geom_torsion_atom_site_label_1
_geom_torsion_atom_site_label_2
_geom_torsion_atom_site_label_3
_geom_torsion_atom_site_label_4
_geom_torsion
_geom_torsion_site_symmetry_1
_geom_torsion_site_symmetry_2
_geom_torsion_site_symmetry_3
_geom_torsion_site_symmetry_4
_geom_torsion_publ_flag
Cu1 F4 B1 F1 174.5(2) . . . . ?
Cu1 F4 B1 F2 -65.1(5) . . . . ?
Cu1 F4 B1 F3 51.2(5) . . . . ?
Cu1 N2 C3 C2 174.1(4) . . . . ?
Cu1 N3 N4 Cu2 5.0(5) . . . . ?
Cu1 N3 N4 C6 -178.4(4) . . . . ?
Cu1 N3 C4 C5 178.4(4) . . . . ?
Cu1 N9 N10 C15 -179.7(4) . . . . ?
Cu1 N9 C13 C14 179.4(4) . . . . ?
Cu2 F3 B1 F1 -178.1(3) . . . . ?
Cu2 F3 B1 F2 60.4(6) . . . . ?
Cu2 F3 B1 F4 -55.6(5) . . . . ?
Cu2 F5 B2 F6 -119.1(4) . . . . ?
Cu2 F5 B2 F7 123.8(4) . . . . ?
Cu2 F5 B2 F8 0.1(7) . . . . ?
Cu2 N4 C6 C5 176.0(4) . . . . ?
Cu2 N6 C7 C8 175.8(4) . . . . ?
Cu2 N11 N12 C18 174.8(3) . . . . ?
Cu2 N11 C16 C17 -174.4(4) . . . . ?
Cu3 F2 B1 F1 172.3(3) . . . . ?
Cu3 F2 B1 F3 -65.1(5) . . . . ?
Cu3 F2 B1 F4 51.7(5) . . . . ?
Cu3 N1 N2 Cu1 1.9(5) . . . . ?
Cu3 N1 N2 C3 177.2(3) . . . . ?
Cu3 N1 C1 C2 -176.1(4) . . . . ?
Cu3 N5 N6 Cu2 12.2(5) . . . . ?
Cu3 N5 N6 C7 -171.1(4) . . . . ?
Cu3 N5 C9 C8 170.0(4) . . . . ?
Cu3 N8 C12 C11 -171.9(4) . . . . ?
N1 N2 C3 C2 -0.7(6) . . . . ?
N1 C1 C2 C3 -0.7(6) . . . . ?
N2 N1 C1 C2 0.3(6) . . . . ?
N3 N4 C6 C5 -0.2(6) . . . . ?
N3 C4 C5 C6 -0.5(6) . . . . ?
N4 N3 C4 C5 0.4(6) . . . . ?
N5 N6 C7 C8 -0.2(6) . . . . ?
N6 N5 C9 C8 0.0(6) . . . . ?
N6 C7 C8 C9 0.2(7) . . . . ?
N7 N8 C12 C11 -0.1(6) . . . . ?
N7 C10 C11 C12 -0.3(6) . . . . ?
N8 N7 C10 C11 0.3(6) . . . . ?
N9 N10 C15 C14 0.0(7) . . . . ?
N9 C13 C14 C15 0.8(7) . . . . ?
N10 N9 C13 C14 -0.7(6) . . . . ?
N11 N12 C18 C17 0.6(7) . . . . ?
N11 C16 C17 C18 0.1(6) . . . . ?
N12 N11 C16 C17 0.3(6) . . . . ?
C1 N1 N2 Cu1 -175.0(3) . . . . ?
C1 N1 N2 C3 0.2(5) . . . . ?
C1 C2 C3 N2 0.8(6) . . . . ?
C4 N3 N4 Cu2 -176.7(3) . . . . ?
C4 N3 N4 C6 -0.1(6) . . . . ?
C4 C5 C6 N4 0.4(7) . . . . ?
C7 C8 C9 N5 -0.2(7) . . . . ?
C9 N5 N6 Cu2 -176.5(3) . . . . ?
C9 N5 N6 C7 0.1(6) . . . . ?
C10 N7 N8 Cu3 173.1(4) . . . . ?
C10 N7 N8 C12 -0.1(6) . . . . ?
C10 C11 C12 N8 0.3(6) . . . . ?
C13 N9 N10 C15 0.4(6) . . . . ?
C13 C14 C15 N10 -0.5(7) . . . . ?
C16 N11 N12 C18 -0.5(6) . . . . ?
C16 C17 C18 N12 -0.4(6) . . . . ?
